data_7050283
loop_
_publ_author_name
'Antonio de la Hoz'
'Maria del Carmen Mateo'
'Angel Diaz-Ortiz'
'Jose Elguero'
'Concepcion Foces-Foces'
A.Moreno
'Ana Sanchez-Migallon'
'Gema Valiente'

_publ_section_title
;
Green synthesis and self-association of
2,4-diamino-1,3,5-triazine derivatives
;
_journal_name_full 'New J.Chem.(Nouv.J.Chim.)'
_journal_year 2004
_chemical_formula_moiety 'C8 H14 N6'
_chemical_formula_sum 'C8 H14 N6'
_chemical_formula_weight 194.25
_chemical_melting_point 494.6(5)
_chemical_name_common 2,4-diamino-6-piperidino-1,3,5-triazine
_chemical_name_systematic
;
2,4-diamino-6-piperidino-1,3,5-triazine
;
_space_group_IT_number 19
_symmetry_cell_setting orthorhombic
_symmetry_space_group_name_Hall 'P 2ac 2ab'
_symmetry_space_group_name_H-M 'P 21 21 21'
_atom_sites_solution_hydrogens geom
_atom_sites_solution_primary direct
_atom_sites_solution_secondary difmap
_cell_angle_alpha 90.00
_cell_angle_beta 90.00
_cell_angle_gamma 90.00
_cell_formula_units_Z 12
_cell_length_a 12.3025(13)
_cell_length_b 12.0425(12)
_cell_length_c 19.841(3)
_cell_measurement_reflns_used ?
_cell_measurement_temperature 293(2)
_cell_measurement_theta_max ?
_cell_measurement_theta_min ?
_cell_volume 2939.4(6)
_diffrn_ambient_temperature 293(2)
_diffrn_detector_area_resol_mean ?
_diffrn_measurement_device_type ?
_diffrn_measurement_method ?
_diffrn_radiation_monochromator graphite
_diffrn_radiation_source 'fine-focus sealed tube'
_diffrn_radiation_type MoK\a
_diffrn_radiation_wavelength 0.71069
_diffrn_reflns_av_R_equivalents 0.0000
_diffrn_reflns_av_sigmaI/netI 0.0114
_diffrn_reflns_limit_h_max 13
_diffrn_reflns_limit_h_min 0
_diffrn_reflns_limit_k_max 14
_diffrn_reflns_limit_k_min 0
_diffrn_reflns_limit_l_max 23
_diffrn_reflns_limit_l_min 0
_diffrn_reflns_number 2498
_diffrn_reflns_theta_max 25.03
_diffrn_reflns_theta_min 1.95
_diffrn_standards_decay_% ?
_diffrn_standards_interval_count ?
_diffrn_standards_interval_time ?
_diffrn_standards_number ?
_exptl_absorpt_coefficient_mu 0.089
_exptl_absorpt_correction_T_max 0.9938
_exptl_absorpt_correction_T_min 0.9460
_exptl_absorpt_correction_type ?
_exptl_absorpt_process_details ?
_exptl_crystal_colour colourless
_exptl_crystal_density_diffrn 1.317
_exptl_crystal_density_meas ?
_exptl_crystal_density_method 'not measured'
_exptl_crystal_description plate
_exptl_crystal_F_000 1248
_exptl_crystal_size_max 0.63
_exptl_crystal_size_mid 0.46
_exptl_crystal_size_min 0.07
_refine_ls_abs_structure_details 'Flack H D (1983), Acta Cryst. A39, 876-881'
_refine_ls_abs_structure_Flack -10(10)
_refine_ls_extinction_coef 0.046(5)
_refine_ls_extinction_expression Fc^*^=kFc[1+0.001xFc^2^\l^3^/sin(2\q)]^-1/4^
_refine_ls_extinction_method SHELXL
_refine_ls_goodness_of_fit_ref 1.006
_refine_ls_hydrogen_treatment mixed
_refine_ls_matrix_type full
_refine_ls_number_parameters 416
_refine_ls_number_reflns 2498
_refine_ls_number_restraints 0
_refine_ls_restrained_S_all 1.006
_refine_ls_R_factor_all 0.0680
_refine_ls_R_factor_gt 0.0596
_refine_ls_shift/su_max 0.000
_refine_ls_shift/su_mean 0.000
_refine_ls_structure_factor_coef Fsqd
_refine_ls_weighting_details 'calc w=1/[\s^2^(Fo^2^)+(0.1537P)^2^+1.1911P] where P=(Fo^2^+2Fc^2^)/3'
_refine_ls_weighting_scheme calc
_refine_ls_wR_factor_gt 0.1591
_refine_ls_wR_factor_ref 0.1838
_reflns_number_gt 2264
_reflns_number_total 2498
_reflns_threshold_expression >2sigma(I)
_cod_depositor_comments
;
The following automatic conversions were performed:

'_chemical_melting_point' value '221-222 C' was changed to '494.6(5)'
- it was converted from degrees Celsius(C) to Kelvins(K), the average
value was taken and precision was estimated.

Automatic conversion script
Id: cif_fix_values 1646 2011-03-28 12:23:43Z adriana 
;
_cod_database_code 7050283

loop_
_symmetry_equiv_pos_as_xyz
'x, y, z'
'-x+1/2, -y, z+1/2'
'x+1/2, -y+1/2, -z'
'-x, y+1/2, -z+1/2'

loop_
_atom_site_label
_atom_site_type_symbol
_atom_site_fract_x
_atom_site_fract_y
_atom_site_fract_z
_atom_site_U_iso_or_equiv
_atom_site_adp_type
_atom_site_occupancy
_atom_site_symmetry_multiplicity
_atom_site_calc_flag
_atom_site_refinement_flags
_atom_site_disorder_assembly
_atom_site_disorder_group
N1A N 0.4122(4) 0.0025(3) 0.50373(18) 0.0387(10) Uani 1 1 d . . .
C2A C 0.4074(4) -0.0932(4) 0.4687(2) 0.0356(11) Uani 1 1 d . . .
N3A N 0.4115(4) -0.1044(3) 0.4019(2) 0.0362(10) Uani 1 1 d . . .
C4A C 0.4256(4) -0.0068(4) 0.3682(2) 0.0326(10) Uani 1 1 d . . .
N5A N 0.4241(4) 0.0939(3) 0.39714(19) 0.0349(10) Uani 1 1 d . . .
C6A C 0.4165(4) 0.0928(4) 0.4641(2) 0.0329(11) Uani 1 1 d . . .
N7A N 0.4488(4) -0.0139(3) 0.30206(19) 0.0399(10) Uani 1 1 d . . .
C8A C 0.4334(5) -0.1180(4) 0.2645(3) 0.0505(14) Uani 1 1 d . . .
H81A H 0.4397 -0.1806 0.2950 0.061 Uiso 1 1 calc R . .
H82A H 0.4893 -0.1250 0.2303 0.061 Uiso 1 1 calc R . .
C9A C 0.3237(6) -0.1187(5) 0.2320(3) 0.0576(16) Uani 1 1 d . . .
H91A H 0.2681 -0.1206 0.2667 0.069 Uiso 1 1 calc R . .
H92A H 0.3162 -0.1852 0.2048 0.069 Uiso 1 1 calc R . .
C10A C 0.3066(6) -0.0168(5) 0.1876(3) 0.0638(17) Uani 1 1 d . . .
H01A H 0.2315 -0.0143 0.1729 0.077 Uiso 1 1 calc R . .
H02A H 0.3521 -0.0228 0.1479 0.077 Uiso 1 1 calc R . .
C11A C 0.3338(6) 0.0901(5) 0.2247(3) 0.0582(16) Uani 1 1 d . . .
H11A H 0.2788 0.1041 0.2587 0.070 Uiso 1 1 calc R . .
H12A H 0.3328 0.1516 0.1931 0.070 Uiso 1 1 calc R . .
C12A C 0.4449(5) 0.0841(4) 0.2584(2) 0.0457(13) Uani 1 1 d . . .
H21A H 0.5013 0.0791 0.2243 0.055 Uiso 1 1 calc R . .
H22A H 0.4575 0.1506 0.2848 0.055 Uiso 1 1 calc R . .
N13A N 0.3933(5) -0.1874(3) 0.5044(3) 0.0489(13) Uani 1 1 d . . .
H31A H 0.394(5) -0.242(6) 0.486(3) 0.059 Uiso 1 1 d . . .
H32A H 0.398(6) -0.183(5) 0.546(3) 0.059 Uiso 1 1 d . . .
N14A N 0.4139(5) 0.1918(3) 0.4948(2) 0.0477(13) Uani 1 1 d . . .
H41A H 0.420(5) 0.249(6) 0.471(3) 0.057 Uiso 1 1 d . . .
H42A H 0.407(5) 0.200(5) 0.537(4) 0.057 Uiso 1 1 d . . .
N1B N 0.5556(4) 0.2009(3) 0.7214(2) 0.0410(10) Uani 1 1 d . . .
C2B C 0.4936(4) 0.1659(4) 0.6696(2) 0.0354(11) Uani 1 1 d . . .
N3B N 0.4033(3) 0.2163(3) 0.6466(2) 0.0338(9) Uani 1 1 d . . .
C4B C 0.3726(4) 0.3068(4) 0.6817(2) 0.0328(11) Uani 1 1 d . . .
N5B N 0.4213(4) 0.3412(3) 0.73864(19) 0.0406(10) Uani 1 1 d . . .
C6B C 0.5117(4) 0.2881(4) 0.7537(2) 0.0354(11) Uani 1 1 d . . .
N7B N 0.2863(3) 0.3649(3) 0.6593(2) 0.0403(10) Uani 1 1 d . . .
C8B C 0.2247(5) 0.3361(4) 0.6000(3) 0.0448(12) Uani 1 1 d . . .
H81B H 0.1485 0.3284 0.6118 0.054 Uiso 1 1 calc R . .
H82B H 0.2499 0.2654 0.5825 0.054 Uiso 1 1 calc R . .
C9B C 0.2371(5) 0.4245(6) 0.5466(3) 0.0615(17) Uani 1 1 d . . .
H91B H 0.1916 0.4062 0.5083 0.074 Uiso 1 1 calc R . .
H92B H 0.3120 0.4265 0.5314 0.074 Uiso 1 1 calc R . .
C10B C 0.2050(5) 0.5389(5) 0.5739(3) 0.0640(17) Uani 1 1 d . . .
H01B H 0.2232 0.5955 0.5411 0.077 Uiso 1 1 calc R . .
H02B H 0.1271 0.5412 0.5813 0.077 Uiso 1 1 calc R . .
C11B C 0.2630(6) 0.5629(5) 0.6392(3) 0.0599(16) Uani 1 1 d . . .
H11B H 0.2342 0.6309 0.6584 0.072 Uiso 1 1 calc R . .
H12B H 0.3396 0.5745 0.6300 0.072 Uiso 1 1 calc R . .
C12B C 0.2510(5) 0.4697(4) 0.6902(3) 0.0486(14) Uani 1 1 d . . .
H21B H 0.2950 0.4854 0.7297 0.058 Uiso 1 1 calc R . .
H22B H 0.1757 0.4638 0.7043 0.058 Uiso 1 1 calc R . .
N13B N 0.5257(4) 0.0721(3) 0.6381(2) 0.0439(11) Uani 1 1 d . . .
H32B H 0.602(5) 0.042(5) 0.642(3) 0.053 Uiso 1 1 d . . .
H31B H 0.500(5) 0.056(5) 0.599(3) 0.053 Uiso 1 1 d . . .
N14B N 0.5666(5) 0.3258(4) 0.8093(2) 0.0517(12) Uani 1 1 d . . .
H41B H 0.545(6) 0.385(6) 0.821(3) 0.062 Uiso 1 1 d . . .
H42B H 0.637(6) 0.297(5) 0.816(3) 0.062 Uiso 1 1 d . . .
N1C N 0.2748(3) 0.4922(3) 0.35852(19) 0.0364(9) Uani 1 1 d . . .
C2C C 0.3178(4) 0.5875(4) 0.3798(2) 0.0365(12) Uani 1 1 d . . .
N3C N 0.4089(3) 0.5990(3) 0.4179(2) 0.0350(10) Uani 1 1 d . . .
C4C C 0.4600(4) 0.5030(4) 0.4307(2) 0.0312(10) Uani 1 1 d . . .
N5C N 0.4263(3) 0.4010(3) 0.41017(19) 0.0345(10) Uani 1 1 d . . .
C6C C 0.3337(4) 0.4020(3) 0.3741(2) 0.0307(11) Uani 1 1 d . . .
N7C N 0.5533(4) 0.5075(3) 0.4663(2) 0.0402(10) Uani 1 1 d . . .
C8C C 0.5962(5) 0.6104(4) 0.4940(3) 0.0476(14) Uani 1 1 d . . .
H81C H 0.5612 0.6733 0.4726 0.057 Uiso 1 1 calc R . .
H82C H 0.6737 0.6150 0.4854 0.057 Uiso 1 1 calc R . .
C9C C 0.5752(6) 0.6130(6) 0.5690(3) 0.0693(19) Uani 1 1 d . . .
H91C H 0.6072 0.6797 0.5880 0.083 Uiso 1 1 calc R . .
H92C H 0.4975 0.6158 0.5770 0.083 Uiso 1 1 calc R . .
C10C C 0.6218(6) 0.5134(7) 0.6037(3) 0.072(2) Uani 1 1 d . . .
H01C H 0.5974 0.5123 0.6502 0.086 Uiso 1 1 calc R . .
H02C H 0.7004 0.5186 0.6037 0.086 Uiso 1 1 calc R . .
C11C C 0.5875(5) 0.4051(6) 0.5691(3) 0.0629(17) Uani 1 1 d . . .
H11C H 0.6282 0.3438 0.5882 0.075 Uiso 1 1 calc R . .
H12C H 0.5109 0.3918 0.5775 0.075 Uiso 1 1 calc R . .
C12C C 0.6074(5) 0.4098(4) 0.4938(3) 0.0479(14) Uani 1 1 d . . .
H21C H 0.6848 0.4138 0.4848 0.058 Uiso 1 1 calc R . .
H22C H 0.5791 0.3433 0.4725 0.058 Uiso 1 1 calc R . .
N13C N 0.2668(5) 0.6813(3) 0.3627(3) 0.0510(13) Uani 1 1 d . . .
H32C H 0.220(6) 0.675(6) 0.330(3) 0.061 Uiso 1 1 d . . .
H31C H 0.288(6) 0.738(6) 0.379(3) 0.061 Uiso 1 1 d . . .
N14C N 0.2965(4) 0.3041(3) 0.3523(3) 0.0452(12) Uani 1 1 d . . .
H41C H 0.234(6) 0.303(5) 0.332(3) 0.054 Uiso 1 1 d . . .
H42C H 0.336(5) 0.246(5) 0.360(3) 0.054 Uiso 1 1 d . . .
